data_7720605
loop_
_publ_author_name
'Kopp, Richard O.'
'Coles, Nathan T.'
'Ernst, Moritz J.'
'Weber, Manuela'
'Ward, Benjamin D.'
'M&#xfc;ller, Christian'

_publ_section_title
;
 Janus-faced coordination chemistry of pyridyl-functionalized phosphinines
 with Cu(I) and Au(I).
;
_journal_issue 15
_journal_name_full 'Dalton transactions (Cambridge, England : 2003)'
_journal_page_first 5908
_journal_page_last 5919
_journal_paper_doi 10.1039/d6dt00083e
_journal_volume 55
_journal_year 2026
_chemical_formula_moiety 'C25 H37 N2 P Si2, 2(F6 P)'
_chemical_formula_sum 'C25 H37 F12 N2 P3 Si2'
_chemical_formula_weight 742.65
_space_group_crystal_system monoclinic
_space_group_IT_number 14
_space_group_name_Hall '-P 2yn'
_space_group_name_H-M_alt 'P 1 21/n 1'
_atom_sites_solution_hydrogens geom
_atom_sites_solution_primary dual
_audit_creation_date 2025-09-30
_audit_creation_method
;
Olex2 1.5
(compiled 2025.07.13 svn.rb7424aed for OlexSys, GUI svn.r7314)
;
_audit_update_record
;
2025-11-14 deposited with the CCDC.	2026-03-02 downloaded from the CCDC.
;
_cell_angle_alpha 90
_cell_angle_beta 102.279(2)
_cell_angle_gamma 90
_cell_formula_units_Z 4
_cell_length_a 13.0384(6)
_cell_length_b 9.1095(5)
_cell_length_c 28.3352(15)
_cell_measurement_reflns_used 9982
_cell_measurement_temperature 150.00
_cell_measurement_theta_max 30.52
_cell_measurement_theta_min 2.35
_cell_volume 3288.5(3)
_computing_molecular_graphics 'Olex2 1.5 (Dolomanov et al., 2009)'
_computing_publication_material 'Olex2 1.5 (Dolomanov et al., 2009)'
_computing_structure_refinement 'SHELXL 2018/3 (Sheldrick, 2015)'
_computing_structure_solution 'SHELXT 2018/2 (Sheldrick, 2018)'
_diffrn_ambient_temperature 150.00
_diffrn_measured_fraction_theta_full 0.998
_diffrn_measured_fraction_theta_max 0.998
_diffrn_measurement_device_type 'Bruker APEX-II CCD'
_diffrn_measurement_method '\f and \w scans'
_diffrn_radiation_type MoK\a
_diffrn_radiation_wavelength 0.71073
_diffrn_reflns_av_R_equivalents 0.0330
_diffrn_reflns_av_unetI/netI 0.0157
_diffrn_reflns_Laue_measured_fraction_full 0.998
_diffrn_reflns_Laue_measured_fraction_max 0.998
_diffrn_reflns_limit_h_max 18
_diffrn_reflns_limit_h_min -16
_diffrn_reflns_limit_k_max 13
_diffrn_reflns_limit_k_min -13
_diffrn_reflns_limit_l_max 40
_diffrn_reflns_limit_l_min -40
_diffrn_reflns_number 104946
_diffrn_reflns_point_group_measured_fraction_full 0.998
_diffrn_reflns_point_group_measured_fraction_max 0.998
_diffrn_reflns_theta_full 25.242
_diffrn_reflns_theta_max 30.570
_diffrn_reflns_theta_min 1.896
_diffrn_standards_number 0
_exptl_absorpt_coefficient_mu 0.343
_exptl_absorpt_correction_T_max 0.9420
_exptl_absorpt_correction_T_min 0.8886
_exptl_absorpt_correction_type multi-scan
_exptl_absorpt_process_details
;
SADABS-2016/2 (Bruker,2016/2) was used for absorption correction.
wR2(int) was 0.1071 before and 0.0520 after correction.
The Ratio of minimum to maximum transmission is 0.9433.
The \l/2 correction factor is Not present.
;
_exptl_crystal_colour colourless
_exptl_crystal_colour_primary colourless
_exptl_crystal_density_diffrn 1.500
_exptl_crystal_description block
_exptl_crystal_F_000 1528
_exptl_crystal_size_max 0.4
_exptl_crystal_size_mid 0.24
_exptl_crystal_size_min 0.11
_refine_diff_density_max 0.668
_refine_diff_density_min -0.354
_refine_diff_density_rms 0.054
_refine_ls_extinction_method none
_refine_ls_goodness_of_fit_ref 1.065
_refine_ls_hydrogen_treatment constr
_refine_ls_matrix_type full
_refine_ls_number_parameters 424
_refine_ls_number_reflns 10050
_refine_ls_number_restraints 4
_refine_ls_restrained_S_all 1.066
_refine_ls_R_factor_all 0.0424
_refine_ls_R_factor_gt 0.0380
_refine_ls_shift/su_max 0.001
_refine_ls_shift/su_mean 0.000
_refine_ls_structure_factor_coef Fsqd
_refine_ls_weighting_details 'w=1/[\s^2^(Fo^2^)+(0.0372P)^2^+2.2569P] where P=(Fo^2^+2Fc^2^)/3'
_refine_ls_weighting_scheme calc
_refine_ls_wR_factor_gt 0.0933
_refine_ls_wR_factor_ref 0.0962
_reflns_Friedel_coverage 0.000
_reflns_number_gt 9131
_reflns_number_total 10050
_reflns_threshold_expression 'I > 2\s(I)'
_cod_data_source_file d6dt00083e3.cif
_cod_data_source_block rok024
_cod_depositor_comments 'Adding full bibliography for 7720594--7720605.cif.'
_cod_database_code 7720605
_shelx_shelxl_version_number 2018/3
_shelx_space_group_comment
;
The symmetry employed for this shelxl refinement is uniquely defined
by the following loop, which should always be used as a source of
symmetry information in preference to the above space-group names.
They are only intended as comments.
;
_shelx_estimated_absorpt_t_max 0.963
_shelx_estimated_absorpt_t_min 0.875
_olex2_refinement_description
;
1. Fixed Uiso
 At 1.2 times of:
  All C(H) groups, All C(H,H) groups
 At 1.5 times of:
  All C(H,H,H) groups
2. Restrained distances
 P11-F1 \\sim P11-F1A
 with sigma of 0.02
 P11-F2 \\sim P11-F2A
 with sigma of 0.02
 P11-F3 \\sim P11-F3A
 with sigma of 0.02
 P11-F4 \\sim P11-F4A
 with sigma of 0.02
3. Uiso/Uaniso restraints and constraints
Uanis(F4A) = Uanis(F3A) = Uanis(F1A) = Uanis(F2A)
4. Others
 Sof(F1A)=Sof(F2A)=Sof(F3A)=Sof(F4A)=1-FVAR(1)
 Sof(F1)=Sof(F2)=Sof(F3)=Sof(F4)=FVAR(1)
5.a Secondary CH2 refined with riding coordinates:
 C26(H26A,H26B), C36(H36A,H36B)
5.b Aromatic/amide H refined with riding coordinates:
 C3(H3), C22(H22), C23(H23), C24(H24), C25(H25), C32(H32), C33(H33), C34(H34),
 C35(H35)
5.c Idealised Me refined as rotating group:
 C11(H11A,H11B,H11C), C12(H12A,H12B,H12C), C13(H13A,H13B,H13C), C27(H27A,H27B,
 H27C), C37(H37A,H37B,H37C), C41(H41A,H41B,H41C), C42(H42A,H42B,H42C), C43(H43A,
 H43B,H43C)
;
_olex2_submission_special_instructions 'No special instructions were received'

loop_
_space_group_symop_operation_xyz
'x, y, z'
'-x+1/2, y+1/2, -z+1/2'
'-x, -y, -z'
'x-1/2, -y-1/2, z-1/2'

loop_
_atom_site_label
_atom_site_type_symbol
_atom_site_fract_x
_atom_site_fract_y
_atom_site_fract_z
_atom_site_U_iso_or_equiv
_atom_site_adp_type
_atom_site_occupancy
_atom_site_site_symmetry_order
_atom_site_calc_flag
_atom_site_refinement_flags_posn
_atom_site_refinement_flags_adp
_atom_site_refinement_flags_occupancy
_atom_site_disorder_assembly
_atom_site_disorder_group
P1 P 0.35439(3) 0.25221(4) 0.45876(2) 0.02244(7) Uani 1 1 d . . . . .
Si1 Si 0.57759(3) 0.25584(4) 0.44547(2) 0.02077(8) Uani 1 1 d . . . . .
Si2 Si 0.12865(3) 0.24305(4) 0.46768(2) 0.02300(8) Uani 1 1 d . . . . .
N1 N 0.49289(9) 0.42545(13) 0.31987(4) 0.0228(2) Uani 1 1 d . . . . .
N2 N 0.03617(8) 0.41390(13) 0.34523(4) 0.0216(2) Uani 1 1 d . . . . .
C1 C 0.43757(9) 0.32720(13) 0.42447(4) 0.0180(2) Uani 1 1 d . . . . .
C2 C 0.39862(9) 0.42480(13) 0.38687(4) 0.0174(2) Uani 1 1 d . . . . .
C3 C 0.29418(9) 0.47083(14) 0.37407(4) 0.0185(2) Uani 1 1 d . . . . .
H3 H 0.275982 0.539870 0.348533 0.022 Uiso 1 1 calc R U . . .
C4 C 0.21481(9) 0.42183(13) 0.39644(4) 0.0172(2) Uani 1 1 d . . . . .
C5 C 0.22995(9) 0.32312(14) 0.43517(4) 0.0191(2) Uani 1 1 d . . . . .
C11 C 0.67667(11) 0.34585(19) 0.41645(6) 0.0344(3) Uani 1 1 d . . . . .
H11A H 0.660622 0.324130 0.381785 0.052 Uiso 1 1 calc R U . . .
H11B H 0.746749 0.308520 0.431018 0.052 Uiso 1 1 calc R U . . .
H11C H 0.674780 0.452261 0.421281 0.052 Uiso 1 1 calc R U . . .
C12 C 0.57337(13) 0.05490(17) 0.43351(6) 0.0324(3) Uani 1 1 d . . . . .
H12A H 0.531103 0.006641 0.453757 0.049 Uiso 1 1 calc R U . . .
H12B H 0.644851 0.015204 0.441085 0.049 Uiso 1 1 calc R U . . .
H12C H 0.541931 0.037008 0.399401 0.049 Uiso 1 1 calc R U . . .
C13 C 0.61644(14) 0.2904(2) 0.51180(6) 0.0399(4) Uani 1 1 d . . . . .
H13A H 0.614890 0.396193 0.517935 0.060 Uiso 1 1 calc R U . . .
H13B H 0.687539 0.252907 0.524112 0.060 Uiso 1 1 calc R U . . .
H13C H 0.567291 0.240355 0.528169 0.060 Uiso 1 1 calc R U . . .
C21 C 0.46961(9) 0.49616(14) 0.35853(4) 0.0188(2) Uani 1 1 d . . . . .
C22 C 0.50931(11) 0.63480(15) 0.37029(5) 0.0256(3) Uani 1 1 d . . . . .
H22 H 0.490768 0.686253 0.396425 0.031 Uiso 1 1 calc R U . . .
C23 C 0.57619(11) 0.69989(17) 0.34427(6) 0.0308(3) Uani 1 1 d . . . . .
H23 H 0.603660 0.795393 0.352321 0.037 Uiso 1 1 calc R U . . .
C24 C 0.60185(11) 0.62291(19) 0.30650(6) 0.0319(3) Uani 1 1 d . . . . .
H24 H 0.649204 0.663660 0.288791 0.038 Uiso 1 1 calc R U . . .
C25 C 0.55859(12) 0.48723(19) 0.29468(5) 0.0305(3) Uani 1 1 d . . . . .
H25 H 0.575224 0.435535 0.268168 0.037 Uiso 1 1 calc R U . . .
C26 C 0.44336(13) 0.27840(17) 0.30566(5) 0.0308(3) Uani 1 1 d . . . . .
H26A H 0.366176 0.288926 0.300326 0.037 Uiso 1 1 calc R U . . .
H26B H 0.465714 0.209309 0.332880 0.037 Uiso 1 1 calc R U . . .
C27 C 0.47003(13) 0.21269(19) 0.26105(5) 0.0334(3) Uani 1 1 d . . . . .
H27A H 0.450516 0.281525 0.234051 0.050 Uiso 1 1 calc R U . . .
H27B H 0.431346 0.120602 0.253128 0.050 Uiso 1 1 calc R U . . .
H27C H 0.545597 0.193161 0.266918 0.050 Uiso 1 1 calc R U . . .
C31 C 0.10998(9) 0.48998(14) 0.37672(4) 0.0188(2) Uani 1 1 d . . . . .
C32 C 0.08840(10) 0.63256(15) 0.38837(5) 0.0242(2) Uani 1 1 d . . . . .
H32 H 0.140326 0.688025 0.409602 0.029 Uiso 1 1 calc R U . . .
C33 C -0.00840(11) 0.69496(17) 0.36928(6) 0.0291(3) Uani 1 1 d . . . . .
H33 H -0.023063 0.793043 0.377128 0.035 Uiso 1 1 calc R U . . .
C34 C -0.08345(11) 0.61259(19) 0.33863(6) 0.0318(3) Uani 1 1 d . . . . .
H34 H -0.150939 0.652587 0.325868 0.038 Uiso 1 1 calc R U . . .
C35 C -0.05946(11) 0.47295(18) 0.32690(5) 0.0292(3) Uani 1 1 d . . . . .
H35 H -0.110578 0.416480 0.305582 0.035 Uiso 1 1 calc R U . . .
C36 C 0.06052(11) 0.26863(15) 0.32590(5) 0.0253(3) Uani 1 1 d . . . . .
H36A H -0.002737 0.205536 0.320240 0.030 Uiso 1 1 calc R U . . .
H36B H 0.116503 0.219015 0.349622 0.030 Uiso 1 1 calc R U . . .
C37 C 0.09625(13) 0.29163(18) 0.27897(5) 0.0321(3) Uani 1 1 d . . . . .
H37A H 0.040277 0.339858 0.255533 0.048 Uiso 1 1 calc R U . . .
H37B H 0.112402 0.196455 0.266159 0.048 Uiso 1 1 calc R U . . .
H37C H 0.159185 0.353480 0.284841 0.048 Uiso 1 1 calc R U . . .
C41 C 0.11636(18) 0.0441(2) 0.45209(8) 0.0499(5) Uani 1 1 d . . . . .
H41A H 0.088734 0.033047 0.417307 0.075 Uiso 1 1 calc R U . . .
H41B H 0.068376 -0.002662 0.469851 0.075 Uiso 1 1 calc R U . . .
H41C H 0.185511 -0.002544 0.460917 0.075 Uiso 1 1 calc R U . . .
C42 C 0.18003(14) 0.2662(2) 0.53376(6) 0.0388(4) Uani 1 1 d . . . . .
H42A H 0.252343 0.229840 0.542367 0.058 Uiso 1 1 calc R U . . .
H42B H 0.136133 0.210592 0.551523 0.058 Uiso 1 1 calc R U . . .
H42C H 0.178678 0.370454 0.542175 0.058 Uiso 1 1 calc R U . . .
C43 C -0.00327(12) 0.3312(2) 0.45249(6) 0.0390(4) Uani 1 1 d . . . . .
H43A H 0.004698 0.438098 0.454648 0.058 Uiso 1 1 calc R U . . .
H43B H -0.045383 0.297875 0.475252 0.058 Uiso 1 1 calc R U . . .
H43C H -0.038487 0.303919 0.419567 0.058 Uiso 1 1 calc R U . . .
P11 P 0.72183(3) 0.53229(4) 0.17948(2) 0.02377(8) Uani 1 1 d D . . . .
F5 F 0.82979(8) 0.57393(15) 0.16577(5) 0.0510(3) Uani 1 1 d . . . . .
F6 F 0.61272(8) 0.48874(13) 0.19316(4) 0.0453(3) Uani 1 1 d . . . . .
F1 F 0.71380(11) 0.39435(19) 0.14513(7) 0.0646(6) Uani 0.867(3) 1 d D . P A 1
F2 F 0.65806(13) 0.6279(3) 0.13708(8) 0.0883(9) Uani 0.867(3) 1 d D . P A 1
F3 F 0.72970(16) 0.6679(2) 0.21497(9) 0.0858(8) Uani 0.867(3) 1 d D . P A 1
F4 F 0.78506(14) 0.4369(2) 0.22239(6) 0.0788(7) Uani 0.867(3) 1 d D . P A 1
F1A F 0.6721(7) 0.5128(13) 0.1236(3) 0.0527(18) Uani 0.133(3) 1 d D . P A 2
F2A F 0.7004(7) 0.6990(11) 0.1739(4) 0.0527(18) Uani 0.133(3) 1 d D . P A 2
F3A F 0.7648(7) 0.5554(13) 0.2341(3) 0.0527(18) Uani 0.133(3) 1 d D . P A 2
F4A F 0.7404(7) 0.3659(10) 0.1830(4) 0.0527(18) Uani 0.133(3) 1 d D . P A 2
P21 P 0.27119(3) 0.92945(4) 0.32973(2) 0.02541(8) Uani 1 1 d . . . . .
F11 F 0.39236(8) 0.93200(12) 0.32707(4) 0.0399(2) Uani 1 1 d . . . . .
F12 F 0.24006(8) 0.99096(11) 0.27571(3) 0.0383(2) Uani 1 1 d . . . . .
F13 F 0.14941(8) 0.92925(12) 0.33240(4) 0.0406(2) Uani 1 1 d . . . . .
F14 F 0.30134(10) 0.86574(14) 0.38334(4) 0.0503(3) Uani 1 1 d . . . . .
F15 F 0.26080(9) 0.76570(10) 0.30866(4) 0.0414(2) Uani 1 1 d . . . . .
F16 F 0.28111(8) 1.09378(11) 0.35017(4) 0.0386(2) Uani 1 1 d . . . . .

loop_
_atom_site_aniso_label
_atom_site_aniso_U_11
_atom_site_aniso_U_22
_atom_site_aniso_U_33
_atom_site_aniso_U_23
_atom_site_aniso_U_13
_atom_site_aniso_U_12
P1 0.01970(15) 0.02594(17) 0.02230(15) 0.00992(12) 0.00587(12) 0.00328(12)
Si1 0.01760(15) 0.02288(17) 0.02053(16) 0.00068(13) 0.00118(12) 0.00417(12)
Si2 0.02338(17) 0.02453(18) 0.02384(17) 0.00298(13) 0.01116(13) -0.00248(13)
N1 0.0215(5) 0.0268(5) 0.0211(5) 0.0012(4) 0.0072(4) -0.0015(4)
N2 0.0171(5) 0.0240(5) 0.0234(5) 0.0016(4) 0.0039(4) -0.0003(4)
C1 0.0162(5) 0.0191(5) 0.0190(5) 0.0006(4) 0.0042(4) 0.0010(4)
C2 0.0161(5) 0.0182(5) 0.0187(5) 0.0004(4) 0.0056(4) -0.0007(4)
C3 0.0169(5) 0.0194(5) 0.0194(5) 0.0044(4) 0.0044(4) 0.0008(4)
C4 0.0146(5) 0.0174(5) 0.0197(5) 0.0015(4) 0.0037(4) 0.0005(4)
C5 0.0180(5) 0.0205(5) 0.0197(5) 0.0025(4) 0.0059(4) -0.0001(4)
C11 0.0174(6) 0.0375(8) 0.0477(9) 0.0085(7) 0.0058(6) 0.0032(5)
C12 0.0361(8) 0.0241(7) 0.0365(8) 0.0022(6) 0.0068(6) 0.0080(6)
C13 0.0372(8) 0.0519(10) 0.0251(7) -0.0058(7) -0.0055(6) 0.0101(7)
C21 0.0152(5) 0.0209(5) 0.0211(5) 0.0037(4) 0.0051(4) 0.0009(4)
C22 0.0237(6) 0.0224(6) 0.0328(7) -0.0004(5) 0.0110(5) -0.0028(5)
C23 0.0253(6) 0.0272(7) 0.0414(8) 0.0059(6) 0.0107(6) -0.0058(5)
C24 0.0249(6) 0.0396(8) 0.0339(7) 0.0095(6) 0.0120(5) -0.0052(6)
C25 0.0283(7) 0.0406(8) 0.0262(6) 0.0024(6) 0.0136(5) -0.0034(6)
C26 0.0394(8) 0.0285(7) 0.0272(7) -0.0069(5) 0.0127(6) -0.0082(6)
C27 0.0385(8) 0.0359(8) 0.0252(7) -0.0046(6) 0.0059(6) 0.0064(6)
C31 0.0154(5) 0.0214(5) 0.0201(5) 0.0034(4) 0.0050(4) 0.0000(4)
C32 0.0212(6) 0.0237(6) 0.0277(6) 0.0009(5) 0.0050(5) 0.0029(5)
C33 0.0263(6) 0.0276(7) 0.0346(7) 0.0037(6) 0.0093(5) 0.0088(5)
C34 0.0211(6) 0.0394(8) 0.0337(7) 0.0052(6) 0.0034(5) 0.0094(6)
C35 0.0181(6) 0.0389(8) 0.0285(7) 0.0019(6) 0.0002(5) 0.0012(5)
C36 0.0252(6) 0.0215(6) 0.0275(6) -0.0022(5) 0.0021(5) -0.0029(5)
C37 0.0375(8) 0.0326(7) 0.0255(6) -0.0033(6) 0.0050(6) 0.0032(6)
C41 0.0676(13) 0.0301(8) 0.0639(12) -0.0050(8) 0.0408(11) -0.0165(8)
C42 0.0374(8) 0.0565(11) 0.0247(7) 0.0060(7) 0.0114(6) 0.0001(7)
C43 0.0232(6) 0.0594(11) 0.0378(8) 0.0128(8) 0.0141(6) 0.0018(7)
P11 0.02220(15) 0.02556(17) 0.02514(16) -0.00125(13) 0.00861(12) 0.00191(12)
F5 0.0309(5) 0.0675(8) 0.0595(7) -0.0118(6) 0.0211(5) -0.0148(5)
F6 0.0379(5) 0.0533(6) 0.0528(6) -0.0024(5) 0.0279(5) -0.0062(5)
F1 0.0425(7) 0.0758(11) 0.0827(13) -0.0571(10) 0.0300(8) -0.0212(7)
F2 0.0506(9) 0.125(2) 0.0910(15) 0.0797(15) 0.0198(9) 0.0277(10)
F3 0.0871(13) 0.0649(12) 0.1231(19) -0.0656(13) 0.0624(13) -0.0302(10)
F4 0.0639(10) 0.1061(16) 0.0584(10) 0.0428(11) -0.0050(8) 0.0193(10)
F1A 0.040(2) 0.066(4) 0.056(3) -0.007(2) 0.019(2) 0.009(2)
F2A 0.040(2) 0.066(4) 0.056(3) -0.007(2) 0.019(2) 0.009(2)
F3A 0.040(2) 0.066(4) 0.056(3) -0.007(2) 0.019(2) 0.009(2)
F4A 0.040(2) 0.066(4) 0.056(3) -0.007(2) 0.019(2) 0.009(2)
P21 0.03047(17) 0.02081(16) 0.02523(16) 0.00028(12) 0.00656(13) -0.00023(13)
F11 0.0312(5) 0.0413(5) 0.0481(6) -0.0029(4) 0.0106(4) 0.0046(4)
F12 0.0518(6) 0.0339(5) 0.0295(4) 0.0077(4) 0.0094(4) 0.0124(4)
F13 0.0329(5) 0.0404(5) 0.0516(6) -0.0082(5) 0.0159(4) -0.0084(4)
F14 0.0653(7) 0.0566(7) 0.0280(5) 0.0117(5) 0.0081(5) 0.0063(6)
F15 0.0569(6) 0.0198(4) 0.0462(6) -0.0022(4) 0.0084(5) 0.0009(4)
F16 0.0386(5) 0.0284(5) 0.0505(6) -0.0144(4) 0.0133(4) -0.0049(4)

loop_
_atom_type_symbol
_atom_type_description
_atom_type_scat_dispersion_real
_atom_type_scat_dispersion_imag
_atom_type_scat_source
C C 0.0033 0.0016 'International Tables Vol C Tables 4.2.6.8 and 6.1.1.4'
H H 0.0000 0.0000 'International Tables Vol C Tables 4.2.6.8 and 6.1.1.4'
F F 0.0171 0.0103 'International Tables Vol C Tables 4.2.6.8 and 6.1.1.4'
N N 0.0061 0.0033 'International Tables Vol C Tables 4.2.6.8 and 6.1.1.4'
P P 0.1023 0.0942 'International Tables Vol C Tables 4.2.6.8 and 6.1.1.4'
Si Si 0.0817 0.0704 'International Tables Vol C Tables 4.2.6.8 and 6.1.1.4'

loop_
_geom_angle_atom_site_label_1
_geom_angle_atom_site_label_2
_geom_angle_atom_site_label_3
_geom_angle
_geom_angle_site_symmetry_1
_geom_angle_site_symmetry_3
_geom_angle_publ_flag
C5 P1 C1 106.26(6) . . ?
C11 Si1 C1 114.79(6) . . ?
C11 Si1 C13 107.76(9) . . ?
C12 Si1 C1 106.79(7) . . ?
C12 Si1 C11 110.43(8) . . ?
C12 Si1 C13 109.92(8) . . ?
C13 Si1 C1 107.04(7) . . ?
C41 Si2 C5 106.89(7) . . ?
C42 Si2 C5 107.71(7) . . ?
C42 Si2 C41 110.06(10) . . ?
C42 Si2 C43 107.49(8) . . ?
C43 Si2 C5 115.04(7) . . ?
C43 Si2 C41 109.60(10) . . ?
C21 N1 C26 118.73(11) . . ?
C25 N1 C21 120.28(12) . . ?
C25 N1 C26 120.98(12) . . ?
C31 N2 C35 121.04(12) . . ?
C31 N2 C36 121.23(11) . . ?
C35 N2 C36 117.48(12) . . ?
P1 C1 Si1 111.10(6) . . ?
C2 C1 P1 120.41(9) . . ?
C2 C1 Si1 128.49(9) . . ?
C1 C2 C21 121.29(10) . . ?
C3 C2 C1 124.40(11) . . ?
C3 C2 C21 114.22(11) . . ?
C2 C3 H3 117.9 . . ?
C4 C3 C2 124.18(11) . . ?
C4 C3 H3 117.9 . . ?
C3 C4 C5 124.50(11) . . ?
C3 C4 C31 113.83(10) . . ?
C5 C4 C31 121.62(10) . . ?
P1 C5 Si2 110.90(7) . . ?
C4 C5 P1 120.23(9) . . ?
C4 C5 Si2 128.84(9) . . ?
Si1 C11 H11A 109.5 . . ?
Si1 C11 H11B 109.5 . . ?
Si1 C11 H11C 109.5 . . ?
H11A C11 H11B 109.5 . . ?
H11A C11 H11C 109.5 . . ?
H11B C11 H11C 109.5 . . ?
Si1 C12 H12A 109.5 . . ?
Si1 C12 H12B 109.5 . . ?
Si1 C12 H12C 109.5 . . ?
H12A C12 H12B 109.5 . . ?
H12A C12 H12C 109.5 . . ?
H12B C12 H12C 109.5 . . ?
Si1 C13 H13A 109.5 . . ?
Si1 C13 H13B 109.5 . . ?
Si1 C13 H13C 109.5 . . ?
H13A C13 H13B 109.5 . . ?
H13A C13 H13C 109.5 . . ?
H13B C13 H13C 109.5 . . ?
N1 C21 C2 119.73(11) . . ?
N1 C21 C22 119.48(11) . . ?
C22 C21 C2 120.76(11) . . ?
C21 C22 H22 119.7 . . ?
C21 C22 C23 120.57(13) . . ?
C23 C22 H22 119.7 . . ?
C22 C23 H23 120.7 . . ?
C24 C23 C22 118.58(14) . . ?
C24 C23 H23 120.7 . . ?
C23 C24 H24 120.2 . . ?
C25 C24 C23 119.55(13) . . ?
C25 C24 H24 120.2 . . ?
N1 C25 C24 121.45(14) . . ?
N1 C25 H25 119.3 . . ?
C24 C25 H25 119.3 . . ?
N1 C26 H26A 108.6 . . ?
N1 C26 H26B 108.6 . . ?
N1 C26 C27 114.59(13) . . ?
H26A C26 H26B 107.6 . . ?
C27 C26 H26A 108.6 . . ?
C27 C26 H26B 108.6 . . ?
C26 C27 H27A 109.5 . . ?
C26 C27 H27B 109.5 . . ?
C26 C27 H27C 109.5 . . ?
H27A C27 H27B 109.5 . . ?
H27A C27 H27C 109.5 . . ?
H27B C27 H27C 109.5 . . ?
N2 C31 C4 119.85(11) . . ?
N2 C31 C32 119.01(11) . . ?
C32 C31 C4 121.07(11) . . ?
C31 C32 H32 119.8 . . ?
C31 C32 C33 120.45(13) . . ?
C33 C32 H32 119.8 . . ?
C32 C33 H33 120.4 . . ?
C34 C33 C32 119.13(14) . . ?
C34 C33 H33 120.4 . . ?
C33 C34 H34 120.4 . . ?
C35 C34 C33 119.29(13) . . ?
C35 C34 H34 120.4 . . ?
N2 C35 C34 121.00(14) . . ?
N2 C35 H35 119.5 . . ?
C34 C35 H35 119.5 . . ?
N2 C36 H36A 109.8 . . ?
N2 C36 H36B 109.8 . . ?
N2 C36 C37 109.20(12) . . ?
H36A C36 H36B 108.3 . . ?
C37 C36 H36A 109.8 . . ?
C37 C36 H36B 109.8 . . ?
C36 C37 H37A 109.5 . . ?
C36 C37 H37B 109.5 . . ?
C36 C37 H37C 109.5 . . ?
H37A C37 H37B 109.5 . . ?
H37A C37 H37C 109.5 . . ?
H37B C37 H37C 109.5 . . ?
Si2 C41 H41A 109.5 . . ?
Si2 C41 H41B 109.5 . . ?
Si2 C41 H41C 109.5 . . ?
H41A C41 H41B 109.5 . . ?
H41A C41 H41C 109.5 . . ?
H41B C41 H41C 109.5 . . ?
Si2 C42 H42A 109.5 . . ?
Si2 C42 H42B 109.5 . . ?
Si2 C42 H42C 109.5 . . ?
H42A C42 H42B 109.5 . . ?
H42A C42 H42C 109.5 . . ?
H42B C42 H42C 109.5 . . ?
Si2 C43 H43A 109.5 . . ?
Si2 C43 H43B 109.5 . . ?
Si2 C43 H43C 109.5 . . ?
H43A C43 H43B 109.5 . . ?
H43A C43 H43C 109.5 . . ?
H43B C43 H43C 109.5 . . ?
F5 P11 F6 179.49(7) . . ?
F5 P11 F1A 88.7(3) . . ?
F1 P11 F5 89.15(7) . . ?
F1 P11 F6 90.36(7) . . ?
F1 P11 F3 178.59(12) . . ?
F2 P11 F5 91.89(8) . . ?
F2 P11 F6 88.25(8) . . ?
F2 P11 F1 90.84(13) . . ?
F2 P11 F3 90.33(15) . . ?
F2 P11 F4 179.41(12) . . ?
F3 P11 F5 91.61(8) . . ?
F3 P11 F6 88.88(8) . . ?
F4 P11 F5 88.57(9) . . ?
F4 P11 F6 91.29(8) . . ?
F4 P11 F1 89.55(12) . . ?
F4 P11 F3 89.28(13) . . ?
F1A P11 F6 91.1(3) . . ?
F2A P11 F5 83.7(3) . . ?
F2A P11 F6 96.7(3) . . ?
F2A P11 F1A 88.9(6) . . ?
F3A P11 F5 93.6(3) . . ?
F3A P11 F6 86.7(3) . . ?
F3A P11 F1A 176.9(5) . . ?
F3A P11 F2A 89.3(6) . . ?
F4A P11 F5 96.7(3) . . ?
F4A P11 F6 82.9(3) . . ?
F4A P11 F1A 88.8(6) . . ?
F4A P11 F2A 177.6(6) . . ?
F4A P11 F3A 92.9(6) . . ?
F11 P21 F12 90.10(6) . . ?
F11 P21 F13 179.23(6) . . ?
F11 P21 F15 90.11(6) . . ?
F11 P21 F16 89.93(6) . . ?
F12 P21 F13 89.61(6) . . ?
F12 P21 F15 89.16(6) . . ?
F12 P21 F16 90.18(6) . . ?
F14 P21 F11 90.26(6) . . ?
F14 P21 F12 179.11(7) . . ?
F14 P21 F13 90.04(6) . . ?
F14 P21 F15 90.03(6) . . ?
F14 P21 F16 90.64(6) . . ?
F15 P21 F13 90.60(6) . . ?
F16 P21 F13 89.35(5) . . ?
F16 P21 F15 179.33(6) . . ?

loop_
_geom_bond_atom_site_label_1
_geom_bond_atom_site_label_2
_geom_bond_distance
_geom_bond_site_symmetry_2
_geom_bond_publ_flag
P1 C1 1.7423(12) . ?
P1 C5 1.7421(13) . ?
Si1 C1 1.9098(12) . ?
Si1 C11 1.8627(16) . ?
Si1 C12 1.8602(16) . ?
Si1 C13 1.8661(16) . ?
Si2 C5 1.9085(12) . ?
Si2 C41 1.8638(18) . ?
Si2 C42 1.8616(17) . ?
Si2 C43 1.8637(16) . ?
N1 C21 1.3598(17) . ?
N1 C25 1.3490(17) . ?
N1 C26 1.5043(19) . ?
N2 C31 1.3555(16) . ?
N2 C35 1.3559(17) . ?
N2 C36 1.4920(18) . ?
C1 C2 1.3977(17) . ?
C2 C3 1.3970(16) . ?
C2 C21 1.4967(16) . ?
C3 H3 0.9500 . ?
C3 C4 1.3966(16) . ?
C4 C5 1.4001(16) . ?
C4 C31 1.4969(16) . ?
C11 H11A 0.9800 . ?
C11 H11B 0.9800 . ?
C11 H11C 0.9800 . ?
C12 H12A 0.9800 . ?
C12 H12B 0.9800 . ?
C12 H12C 0.9800 . ?
C13 H13A 0.9800 . ?
C13 H13B 0.9800 . ?
C13 H13C 0.9800 . ?
C21 C22 1.3786(18) . ?
C22 H22 0.9500 . ?
C22 C23 1.3889(19) . ?
C23 H23 0.9500 . ?
C23 C24 1.379(2) . ?
C24 H24 0.9500 . ?
C24 C25 1.370(2) . ?
C25 H25 0.9500 . ?
C26 H26A 0.9900 . ?
C26 H26B 0.9900 . ?
C26 C27 1.505(2) . ?
C27 H27A 0.9800 . ?
C27 H27B 0.9800 . ?
C27 H27C 0.9800 . ?
C31 C32 1.3837(18) . ?
C32 H32 0.9500 . ?
C32 C33 1.3850(19) . ?
C33 H33 0.9500 . ?
C33 C34 1.383(2) . ?
C34 H34 0.9500 . ?
C34 C35 1.368(2) . ?
C35 H35 0.9500 . ?
C36 H36A 0.9900 . ?
C36 H36B 0.9900 . ?
C36 C37 1.514(2) . ?
C37 H37A 0.9800 . ?
C37 H37B 0.9800 . ?
C37 H37C 0.9800 . ?
C41 H41A 0.9800 . ?
C41 H41B 0.9800 . ?
C41 H41C 0.9800 . ?
C42 H42A 0.9800 . ?
C42 H42B 0.9800 . ?
C42 H42C 0.9800 . ?
C43 H43A 0.9800 . ?
C43 H43B 0.9800 . ?
C43 H43C 0.9800 . ?
P11 F5 1.5840(10) . ?
P11 F6 1.6018(10) . ?
P11 F1 1.5793(13) . ?
P11 F2 1.5710(15) . ?
P11 F3 1.5820(15) . ?
P11 F4 1.5769(15) . ?
P11 F1A 1.588(9) . ?
P11 F2A 1.546(10) . ?
P11 F3A 1.545(9) . ?
P11 F4A 1.535(9) . ?
P21 F11 1.5978(10) . ?
P21 F12 1.5994(10) . ?
P21 F13 1.6056(10) . ?
P21 F14 1.5953(11) . ?
P21 F15 1.6017(10) . ?
P21 F16 1.6004(10) . ?

loop_
_geom_torsion_atom_site_label_1
_geom_torsion_atom_site_label_2
_geom_torsion_atom_site_label_3
_geom_torsion_atom_site_label_4
_geom_torsion
_geom_torsion_site_symmetry_1
_geom_torsion_site_symmetry_2
_geom_torsion_site_symmetry_3
_geom_torsion_site_symmetry_4
_geom_torsion_publ_flag
P1 C1 C2 C3 0.72(18) . . . . ?
P1 C1 C2 C21 176.97(9) . . . . ?
Si1 C1 C2 C3 179.94(10) . . . . ?
Si1 C1 C2 C21 -3.80(18) . . . . ?
N1 C21 C22 C23 -2.7(2) . . . . ?
N2 C31 C32 C33 1.97(19) . . . . ?
C1 P1 C5 Si2 177.43(6) . . . . ?
C1 P1 C5 C4 -0.80(12) . . . . ?
C1 C2 C3 C4 -1.9(2) . . . . ?
C1 C2 C21 N1 85.99(15) . . . . ?
C1 C2 C21 C22 -95.93(15) . . . . ?
C2 C3 C4 C5 1.5(2) . . . . ?
C2 C3 C4 C31 178.87(12) . . . . ?
C2 C21 C22 C23 179.21(13) . . . . ?
C3 C2 C21 N1 -97.40(14) . . . . ?
C3 C2 C21 C22 80.68(15) . . . . ?
C3 C4 C5 P1 -0.10(18) . . . . ?
C3 C4 C5 Si2 -177.97(10) . . . . ?
C3 C4 C31 N2 101.23(14) . . . . ?
C3 C4 C31 C32 -75.79(15) . . . . ?
C4 C31 C32 C33 179.02(12) . . . . ?
C5 P1 C1 Si1 -178.84(6) . . . . ?
C5 P1 C1 C2 0.51(12) . . . . ?
C5 C4 C31 N2 -81.34(16) . . . . ?
C5 C4 C31 C32 101.64(15) . . . . ?
C21 N1 C25 C24 -1.3(2) . . . . ?
C21 N1 C26 C27 177.19(13) . . . . ?
C21 C2 C3 C4 -178.36(12) . . . . ?
C21 C22 C23 C24 0.0(2) . . . . ?
C22 C23 C24 C25 2.0(2) . . . . ?
C23 C24 C25 N1 -1.4(2) . . . . ?
C25 N1 C21 C2 -178.55(12) . . . . ?
C25 N1 C21 C22 3.35(19) . . . . ?
C25 N1 C26 C27 -2.3(2) . . . . ?
C26 N1 C21 C2 1.96(18) . . . . ?
C26 N1 C21 C22 -176.15(13) . . . . ?
C26 N1 C25 C24 178.18(14) . . . . ?
C31 N2 C35 C34 1.7(2) . . . . ?
C31 N2 C36 C37 -92.05(14) . . . . ?
C31 C4 C5 P1 -177.24(9) . . . . ?
C31 C4 C5 Si2 4.88(19) . . . . ?
C31 C32 C33 C34 0.4(2) . . . . ?
C32 C33 C34 C35 -1.7(2) . . . . ?
C33 C34 C35 N2 0.7(2) . . . . ?
C35 N2 C31 C4 179.88(12) . . . . ?
C35 N2 C31 C32 -3.04(19) . . . . ?
C35 N2 C36 C37 82.21(15) . . . . ?
C36 N2 C31 C4 -6.06(17) . . . . ?
C36 N2 C31 C32 171.02(12) . . . . ?
C36 N2 C35 C34 -172.54(13) . . . . ?
